data_1558737
loop_
_publ_author_name
'Straube, Axel A.'
'Coburger, Peter'
'Duetsch, Luis'
'Hey-Hawkins, Evamarie'

_publ_section_title
;
 Triple the fun: Tris(ferrocenyl)arene-based gold(I) complexes for
 redox-switchable catalysis
;
_journal_name_full 'Chemical Science'
_journal_paper_doi 10.1039/D0SC03604H
_journal_year 2020
_chemical_formula_sum 'C26 H16 Br3 F3 Fe2'
_chemical_formula_weight 736.82
_space_group_crystal_system monoclinic
_space_group_IT_number 14
_space_group_name_Hall '-P 2ybc'
_space_group_name_H-M_alt 'P 1 21/c 1'
_atom_sites_solution_hydrogens geom
_audit_creation_method SHELXL-2014/7
_audit_update_record
;
2020-03-13 deposited with the CCDC.	2020-08-03 downloaded from the CCDC.
;
_cell_angle_alpha 90
_cell_angle_beta 94.432(2)
_cell_angle_gamma 90
_cell_formula_units_Z 8
_cell_length_a 10.8725(2)
_cell_length_b 7.36970(10)
_cell_length_c 57.2078(13)
_cell_measurement_reflns_used 12594
_cell_measurement_temperature 130
_cell_measurement_theta_max 26.7050
_cell_measurement_theta_min 2.4530
_cell_volume 4570.19(15)
_computing_cell_refinement
;
CrysAlisPro, Agilent Technologies,
Version 1.171.37.35 (release 13-08-2014 CrysAlis171 .NET)
(compiled Aug 13 2014,18:06:01)
;
_computing_data_collection
;
CrysAlisPro, Agilent Technologies,
Version 1.171.37.35 (release 13-08-2014 CrysAlis171 .NET)
(compiled Aug 13 2014,18:06:01)
;
_computing_data_reduction
;
CrysAlisPro, Agilent Technologies,
Version 1.171.37.35 (release 13-08-2014 CrysAlis171 .NET)
(compiled Aug 13 2014,18:06:01)
;
_computing_structure_refinement 'SHELXL-2014/7 (Sheldrick, 2014)'
_computing_structure_solution SHELXS
_diffrn_ambient_temperature 130
_diffrn_detector_area_resol_mean 16.3560
_diffrn_measured_fraction_theta_full 0.999
_diffrn_measured_fraction_theta_max 0.963
_diffrn_measurement_device_type 'Xcalibur, Sapphire3, Gemini'
_diffrn_measurement_method '\w scans'
_diffrn_radiation_type MoK\a
_diffrn_radiation_wavelength 0.71073
_diffrn_reflns_av_R_equivalents 0.0453
_diffrn_reflns_av_unetI/netI 0.0505
_diffrn_reflns_Laue_measured_fraction_full 0.999
_diffrn_reflns_Laue_measured_fraction_max 0.963
_diffrn_reflns_limit_h_max 13
_diffrn_reflns_limit_h_min -13
_diffrn_reflns_limit_k_max 9
_diffrn_reflns_limit_k_min -9
_diffrn_reflns_limit_l_max 73
_diffrn_reflns_limit_l_min -72
_diffrn_reflns_number 39366
_diffrn_reflns_point_group_measured_fraction_full 0.999
_diffrn_reflns_point_group_measured_fraction_max 0.963
_diffrn_reflns_theta_full 25.242
_diffrn_reflns_theta_max 27.122
_diffrn_reflns_theta_min 2.446
_diffrn_source 'Enhance (Mo) X-ray Source'
_exptl_absorpt_coefficient_mu 6.554
_exptl_absorpt_correction_T_max 1.00000
_exptl_absorpt_correction_T_min 0.53452
_exptl_absorpt_correction_type multi-scan
_exptl_absorpt_process_details
; 
CrysAlisPro, Agilent Technologies,
Version 1.171.37.35 (release 13-08-2014 CrysAlis171 .NET)
(compiled Aug 13 2014,18:06:01)
Empirical absorption correction using spherical harmonics,
 implemented in SCALE3 ABSPACK scaling algorithm.
Empirical absorption correction using spherical harmonics,
 implemented in SCALE3 ABSPACK scaling algorithm.
;
_exptl_crystal_colour 'clear orange'
_exptl_crystal_density_diffrn 2.142
_exptl_crystal_description prism
_exptl_crystal_F_000 2848
_exptl_crystal_size_max 0.3500
_exptl_crystal_size_mid 0.1500
_exptl_crystal_size_min 0.0500
_refine_diff_density_max 1.296
_refine_diff_density_min -1.580
_refine_diff_density_rms 0.166
_refine_ls_extinction_method none
_refine_ls_goodness_of_fit_ref 1.244
_refine_ls_hydrogen_treatment constr
_refine_ls_matrix_type full
_refine_ls_number_parameters 613
_refine_ls_number_reflns 9745
_refine_ls_number_restraints 0
_refine_ls_restrained_S_all 1.244
_refine_ls_R_factor_all 0.0735
_refine_ls_R_factor_gt 0.0640
_refine_ls_shift/su_max 0.001
_refine_ls_shift/su_mean 0.000
_refine_ls_structure_factor_coef Fsqd
_refine_ls_weighting_details 'w=1/[\s^2^(Fo^2^)+50.1528P] where P=(Fo^2^+2Fc^2^)/3'
_refine_ls_weighting_scheme calc
_refine_ls_wR_factor_gt 0.1130
_refine_ls_wR_factor_ref 0.1161
_reflns_Friedel_coverage 0.000
_reflns_number_gt 8646
_reflns_number_total 9745
_reflns_threshold_expression 'I > 2\s(I)'
_cod_data_source_file d0sc03604h2.cif
_cod_data_source_block P21c
_cod_original_sg_symbol_H-M 'P 21/c'
_cod_database_code 1558737
_shelx_shelxl_version_number 2014/7
_shelx_space_group_comment
; 
The symmetry employed for this shelxl refinement is uniquely defined 
by the following loop, which should always be used as a source of 
symmetry information in preference to the above space-group names. 
They are only intended as comments. 
;

loop_
_space_group_symop_operation_xyz
'x, y, z'
'-x, y+1/2, -z+1/2'
'-x, -y, -z'
'x, -y-1/2, z-1/2'

loop_
_atom_site_label
_atom_site_type_symbol
_atom_site_fract_x
_atom_site_fract_y
_atom_site_fract_z
_atom_site_U_iso_or_equiv
_atom_site_adp_type
_atom_site_occupancy
_atom_site_site_symmetry_order
_atom_site_calc_flag
_atom_site_refinement_flags_posn
_atom_site_refinement_flags_adp
_atom_site_refinement_flags_occupancy
_atom_site_disorder_assembly
_atom_site_disorder_group
F1 F 0.6357(3) 0.8816(6) 0.17157(7) 0.0183(9) Uani 1 1 d . . . . .
F2 F 0.2319(3) 0.7677(6) 0.19088(7) 0.0196(9) Uani 1 1 d . . . . .
F3 F 0.5577(4) 0.7202(6) 0.24841(7) 0.0246(10) Uani 1 1 d . . . . .
C7 C -0.0560(6) 1.4086(9) 0.02683(12) 0.0140(14) Uani 1 1 d . . . . .
H7 H -0.1340 1.4651 0.0303 0.017 Uiso 1 1 calc R U . . .
C8 C 0.1930(7) 1.3269(10) 0.13475(13) 0.0211(16) Uani 1 1 d . . . . .
H8 H 0.1996 1.3865 0.1196 0.025 Uiso 1 1 calc R U . . .
C9 C 0.1232(6) 1.1477(10) 0.16383(12) 0.0184(15) Uani 1 1 d . . . . .
H9 H 0.0735 1.0639 0.1725 0.022 Uiso 1 1 calc R U . . .
C10 C 0.3654(6) 1.2913(9) 0.01605(12) 0.0164(14) Uani 1 1 d . . . . .
C11 C 0.3870(6) 0.8783(9) 0.15549(11) 0.0127(13) Uani 1 1 d . . . . .
C12 C 0.1019(6) 0.9696(9) 0.05990(12) 0.0147(14) Uani 1 1 d . . . . .
C13 C 0.5194(6) 0.7551(9) 0.22600(11) 0.0161(14) Uani 1 1 d . . . . .
C14 C 0.5558(6) 0.8418(9) 0.18759(11) 0.0116(13) Uani 1 1 d . . . . .
C15 C 0.3945(6) 0.7412(9) 0.21964(12) 0.0156(14) Uani 1 1 d . . . . .
C16 C 0.9290(6) 0.7613(10) 0.23697(12) 0.0211(16) Uani 1 1 d . . . . .
H16 H 0.9942 0.7131 0.2481 0.025 Uiso 1 1 calc R U . . .
C17 C 0.4316(6) 0.8315(9) 0.17990(11) 0.0116(13) Uani 1 1 d . . . . .
C18 C 0.9458(7) 0.8860(10) 0.21906(14) 0.0231(16) Uani 1 1 d . . . . .
H18 H 1.0247 0.9393 0.2154 0.028 Uiso 1 1 calc R U . . .
C19 C 0.4433(7) 1.0012(9) 0.14007(12) 0.0162(14) Uani 1 1 d . . . . .
H19 H 0.5183 1.0725 0.1438 0.019 Uiso 1 1 calc R U . . .
C20 C 0.4911(6) 1.2774(9) 0.02087(12) 0.0152(14) Uani 1 1 d . . . . .
C21 C 0.3403(6) 1.3667(9) 0.05537(12) 0.0136(13) Uani 1 1 d . . . . .
C22 C -0.1041(7) 1.0204(10) 0.05714(14) 0.0228(16) Uani 1 1 d . . . . .
H22 H -0.1923 1.0148 0.0521 0.027 Uiso 1 1 calc R U . . .
C23 C 0.7757(7) 1.6504(10) 0.07388(13) 0.0203(15) Uani 1 1 d . . . . .
H23 H 0.8235 1.5645 0.0652 0.024 Uiso 1 1 calc R U . . .
C24 C 0.5391(6) 1.3072(9) 0.04343(13) 0.0164(14) Uani 1 1 d . . . . .
C25 C 0.2337(6) 1.2365(9) 0.17247(12) 0.0182(15) Uani 1 1 d . . . . .
C26 C 0.6472(7) 1.3815(10) 0.11994(13) 0.0218(16) Uani 1 1 d . . . . .
H26 H 0.7166 1.3531 0.1313 0.026 Uiso 1 1 calc R U . . .
C27 C 0.7920(7) 0.4358(10) 0.18856(13) 0.0187(15) Uani 1 1 d . . . . .
C29 C 0.4709(6) 1.5071(9) 0.10286(12) 0.0154(14) Uani 1 1 d . . . . .
H29 H 0.3957 1.5802 0.1004 0.019 Uiso 1 1 calc R U . . .
C30 C -0.0110(6) 0.9138(9) 0.04808(13) 0.0178(15) Uani 1 1 d . . . . .
H30 H -0.0222 0.8202 0.0359 0.021 Uiso 1 1 calc R U . . .
C31 C 0.2758(7) 1.3472(10) 0.15483(12) 0.0206(15) Uani 1 1 d . . . . .
H31 H 0.3499 1.4234 0.1561 0.025 Uiso 1 1 calc R U . . .
C32 C 0.0786(7) 1.1067(9) 0.07635(11) 0.0162(14) Uani 1 1 d . . . . .
H32 H 0.1400 1.1682 0.0870 0.019 Uiso 1 1 calc R U . . .
C33 C 0.3540(6) 0.7793(9) 0.19678(12) 0.0152(14) Uani 1 1 d . . . . .
C34 C 0.5186(6) 1.3876(9) 0.08604(12) 0.0152(14) Uani 1 1 d . . . . .
C35 C 0.7383(6) 0.8143(9) 0.21739(12) 0.0170(14) Uani 1 1 d . . . . .
C36 C 0.3701(6) 1.0013(9) 0.11830(12) 0.0160(14) Uani 1 1 d . . . . .
H36 H 0.3861 1.0735 0.1045 0.019 Uiso 1 1 calc R U . . .
C39 C 0.6053(6) 0.8042(9) 0.21038(11) 0.0141(14) Uani 1 1 d . . . . .
C40 C 0.8067(7) 1.7142(10) 0.09661(13) 0.0226(16) Uani 1 1 d . . . . .
C41 C 0.7147(7) 1.8364(10) 0.10305(13) 0.0227(16) Uani 1 1 d . . . . .
H41 H 0.7133 1.9027 0.1179 0.027 Uiso 1 1 calc R U . . .
C42 C 0.1500(6) 1.3369(9) 0.02755(11) 0.0133(13) Uani 1 1 d . . . . .
C43 C 0.4673(6) 1.3540(9) 0.06179(12) 0.0137(13) Uani 1 1 d . . . . .
C44 C 0.8293(6) 0.9189(10) 0.20668(13) 0.0187(15) Uani 1 1 d . . . . .
H44 H 0.8141 0.9993 0.1931 0.022 Uiso 1 1 calc R U . . .
C45 C 0.5506(7) 1.5025(10) 0.12361(12) 0.0194(15) Uani 1 1 d . . . . .
H45 H 0.5406 1.5721 0.1379 0.023 Uiso 1 1 calc R U . . .
C46 C 0.8878(7) 0.3754(10) 0.20477(14) 0.0238(17) Uani 1 1 d . . . . .
H46 H 0.8796 0.2922 0.2179 0.029 Uiso 1 1 calc R U . . .
C47 C 0.2852(6) 1.3342(9) 0.03300(11) 0.0140(13) Uani 1 1 d . . . . .
C48 C 0.0841(6) 1.2241(9) 0.01070(11) 0.0138(13) Uani 1 1 d . . . . .
H48 H 0.1204 1.1315 0.0010 0.017 Uiso 1 1 calc R U . . .
C50 C -0.0420(6) 1.2685(9) 0.01025(12) 0.0159(14) Uani 1 1 d . . . . .
H50 H -0.1086 1.2119 0.0003 0.019 Uiso 1 1 calc R U . . .
C52 C 0.2786(6) 0.8051(9) 0.14299(12) 0.0155(14) Uani 1 1 d . . . . .
H52 H 0.2209 0.7184 0.1491 0.019 Uiso 1 1 calc R U . . .
C55 C 0.9987(7) 0.4567(11) 0.19827(15) 0.0292(19) Uani 1 1 d . . . . .
H55 H 1.0811 0.4413 0.2063 0.035 Uiso 1 1 calc R U . . .
C56 C 0.8401(6) 0.5541(11) 0.17214(12) 0.0208(16) Uani 1 1 d . . . . .
H56 H 0.7940 0.6149 0.1590 0.025 Uiso 1 1 calc R U . . .
C57 C -0.0494(7) 1.1361(10) 0.07462(12) 0.0204(15) Uani 1 1 d . . . . .
H57 H -0.0931 1.2249 0.0837 0.024 Uiso 1 1 calc R U . . .
C59 C 0.2702(6) 0.8809(9) 0.12001(12) 0.0153(14) Uani 1 1 d . . . . .
H59 H 0.2050 0.8558 0.1076 0.018 Uiso 1 1 calc R U . . .
C60 C 0.8029(6) 0.7158(10) 0.23634(12) 0.0191(15) Uani 1 1 d . . . . .
H60 H 0.7655 0.6312 0.2469 0.023 Uiso 1 1 calc R U . . .
C61 C 0.6620(7) 1.7303(10) 0.06589(13) 0.0245(17) Uani 1 1 d . . . . .
H61 H 0.6169 1.7101 0.0506 0.029 Uiso 1 1 calc R U . . .
C64 C 0.0983(7) 1.2053(10) 0.14040(13) 0.0227(16) Uani 1 1 d . . . . .
H64 H 0.0286 1.1659 0.1297 0.027 Uiso 1 1 calc R U . . .
C67 C 0.9679(7) 0.5661(12) 0.17831(14) 0.0303(19) Uani 1 1 d . . . . .
H67 H 1.0262 0.6406 0.1702 0.036 Uiso 1 1 calc R U . . .
C68 C 0.0613(6) 1.4498(9) 0.03780(12) 0.0140(13) Uani 1 1 d . . . . .
H68 H 0.0792 1.5410 0.0501 0.017 Uiso 1 1 calc R U . . .
C69 C 0.6259(7) 1.8446(10) 0.08376(15) 0.0278(18) Uani 1 1 d . . . . .
H69 H 0.5500 1.9167 0.0831 0.033 Uiso 1 1 calc R U . . .
C70 C 0.6295(6) 1.3118(9) 0.09697(12) 0.0166(14) Uani 1 1 d . . . . .
H70 H 0.6837 1.2253 0.0898 0.020 Uiso 1 1 calc R U . . .
Fe6 Fe 0.02205(8) 1.18357(12) 0.04304(2) 0.01152(19) Uani 1 1 d . . . . .
F6 F 0.6623(4) 1.2948(6) 0.04800(7) 0.0218(9) Uani 1 1 d . . . . .
Fe7 Fe 0.64287(9) 1.58612(13) 0.09564(2) 0.0139(2) Uani 1 1 d . . . . .
Fe8 Fe 0.26700(9) 1.08142(13) 0.14463(2) 0.0119(2) Uani 1 1 d . . . . .
Fe9 Fe 0.87186(9) 0.64997(13) 0.20549(2) 0.0136(2) Uani 1 1 d . . . . .
Br1 Br 0.25898(6) 0.87141(10) 0.05514(2) 0.01933(15) Uani 1 1 d . . . . .
Br2 Br 0.62586(7) 0.35816(10) 0.18849(2) 0.02417(17) Uani 1 1 d . . . . .
Br3 Br 0.59489(7) 1.22396(10) -0.00299(2) 0.02244(16) Uani 1 1 d . . . . .
Br4 Br 0.28544(7) 0.67304(11) 0.24179(2) 0.02363(17) Uani 1 1 d . . . . .
F4 F 0.2664(3) 1.4083(5) 0.07233(7) 0.0159(8) Uani 1 1 d . . . . .
Br5 Br 0.30633(7) 1.22757(10) 0.20335(2) 0.02310(17) Uani 1 1 d . . . . .
F5 F 0.3192(4) 1.2665(6) -0.00625(7) 0.0216(9) Uani 1 1 d . . . . .
Br6 Br 0.95511(8) 1.65715(16) 0.11421(2) 0.0473(3) Uani 1 1 d . . . . .

loop_
_atom_site_aniso_label
_atom_site_aniso_U_11
_atom_site_aniso_U_22
_atom_site_aniso_U_33
_atom_site_aniso_U_23
_atom_site_aniso_U_13
_atom_site_aniso_U_12
F1 0.0108(19) 0.028(2) 0.017(2) 0.0037(17) 0.0035(15) 0.0039(17)
F2 0.0092(19) 0.029(2) 0.020(2) 0.0048(18) -0.0002(15) -0.0016(17)
F3 0.019(2) 0.040(3) 0.014(2) 0.0031(18) -0.0030(16) 0.003(2)
C7 0.009(3) 0.014(3) 0.020(3) 0.005(3) 0.004(3) 0.000(3)
C8 0.028(4) 0.015(4) 0.021(4) 0.003(3) 0.002(3) 0.013(3)
C9 0.013(3) 0.022(4) 0.021(4) -0.003(3) 0.006(3) 0.007(3)
C10 0.014(3) 0.017(3) 0.018(3) 0.000(3) 0.002(3) -0.002(3)
C11 0.012(3) 0.011(3) 0.015(3) -0.002(2) 0.002(3) 0.004(3)
C12 0.015(3) 0.015(3) 0.015(3) 0.003(3) 0.002(3) 0.002(3)
C13 0.017(3) 0.018(3) 0.013(3) -0.002(3) 0.000(3) 0.007(3)
C14 0.008(3) 0.009(3) 0.019(3) -0.001(3) 0.007(2) 0.003(2)
C15 0.012(3) 0.015(3) 0.021(3) 0.001(3) 0.006(3) 0.005(3)
C16 0.012(3) 0.030(4) 0.021(4) -0.011(3) -0.005(3) 0.008(3)
C17 0.007(3) 0.010(3) 0.018(3) 0.000(3) 0.002(2) 0.002(2)
C18 0.014(4) 0.019(4) 0.035(4) -0.009(3) -0.004(3) 0.000(3)
C19 0.017(4) 0.015(3) 0.018(3) 0.001(3) 0.002(3) 0.005(3)
C20 0.012(3) 0.015(3) 0.020(3) -0.002(3) 0.007(3) -0.002(3)
C21 0.011(3) 0.011(3) 0.019(3) 0.005(3) 0.006(3) 0.002(3)
C22 0.014(4) 0.021(4) 0.035(4) 0.012(3) 0.004(3) -0.005(3)
C23 0.018(4) 0.020(4) 0.025(4) -0.001(3) 0.011(3) -0.006(3)
C24 0.010(3) 0.010(3) 0.029(4) 0.001(3) 0.002(3) -0.002(3)
C25 0.020(4) 0.015(3) 0.019(3) -0.002(3) -0.001(3) 0.009(3)
C26 0.025(4) 0.019(4) 0.020(4) 0.001(3) -0.005(3) -0.010(3)
C27 0.016(4) 0.015(3) 0.023(4) -0.006(3) -0.007(3) 0.003(3)
C29 0.006(3) 0.018(3) 0.023(4) 0.000(3) 0.007(3) -0.006(3)
C30 0.014(3) 0.015(3) 0.024(4) 0.007(3) 0.001(3) -0.001(3)
C31 0.031(4) 0.013(3) 0.017(3) 0.001(3) 0.001(3) -0.001(3)
C32 0.023(4) 0.014(3) 0.011(3) 0.004(3) 0.000(3) -0.001(3)
C33 0.010(3) 0.013(3) 0.022(3) -0.001(3) -0.002(3) 0.003(3)
C34 0.015(3) 0.011(3) 0.019(3) 0.000(3) 0.000(3) -0.004(3)
C35 0.015(3) 0.019(4) 0.016(3) -0.006(3) -0.004(3) 0.008(3)
C36 0.016(4) 0.019(3) 0.013(3) 0.000(3) 0.002(3) 0.005(3)
C39 0.011(3) 0.014(3) 0.017(3) -0.003(3) -0.001(3) 0.007(3)
C40 0.017(4) 0.020(4) 0.030(4) 0.007(3) 0.001(3) -0.003(3)
C41 0.026(4) 0.014(3) 0.029(4) -0.006(3) 0.007(3) -0.011(3)
C42 0.011(3) 0.015(3) 0.015(3) 0.005(3) 0.003(2) 0.003(3)
C43 0.012(3) 0.012(3) 0.018(3) 0.000(3) 0.003(3) -0.001(3)
C44 0.009(3) 0.017(3) 0.030(4) -0.003(3) 0.003(3) 0.000(3)
C45 0.020(4) 0.022(4) 0.016(3) 0.000(3) 0.005(3) -0.008(3)
C46 0.021(4) 0.015(4) 0.032(4) -0.005(3) -0.011(3) 0.005(3)
C47 0.014(3) 0.012(3) 0.016(3) 0.001(3) 0.001(3) 0.000(3)
C48 0.017(3) 0.014(3) 0.010(3) 0.003(3) 0.000(3) 0.004(3)
C50 0.017(3) 0.015(3) 0.015(3) 0.005(3) -0.002(3) 0.000(3)
C52 0.020(4) 0.009(3) 0.018(3) 0.001(3) -0.001(3) 0.000(3)
C55 0.014(4) 0.030(4) 0.043(5) -0.023(4) -0.003(3) 0.009(3)
C56 0.014(4) 0.031(4) 0.018(4) -0.007(3) 0.004(3) -0.003(3)
C57 0.021(4) 0.019(4) 0.023(4) 0.007(3) 0.014(3) 0.007(3)
C59 0.019(4) 0.011(3) 0.015(3) -0.003(3) 0.001(3) 0.009(3)
C60 0.016(3) 0.027(4) 0.014(3) -0.002(3) 0.000(3) 0.002(3)
C61 0.029(4) 0.022(4) 0.022(4) 0.007(3) -0.003(3) -0.009(3)
C64 0.020(4) 0.025(4) 0.022(4) -0.006(3) -0.006(3) 0.010(3)
C67 0.021(4) 0.045(5) 0.027(4) -0.018(4) 0.013(3) 0.002(4)
C68 0.013(3) 0.013(3) 0.017(3) 0.001(3) 0.005(3) 0.002(3)
C69 0.024(4) 0.014(4) 0.044(5) 0.010(3) 0.001(4) -0.004(3)
C70 0.013(3) 0.011(3) 0.026(4) -0.001(3) 0.003(3) -0.002(3)
Fe6 0.0098(5) 0.0106(4) 0.0142(5) 0.0021(4) 0.0015(4) -0.0005(4)
F6 0.010(2) 0.027(2) 0.028(2) -0.0082(18) -0.0002(17) 0.0013(17)
Fe7 0.0122(5) 0.0117(5) 0.0180(5) -0.0007(4) 0.0029(4) -0.0027(4)
Fe8 0.0119(5) 0.0112(4) 0.0127(5) 0.0005(4) 0.0007(4) 0.0028(4)
Fe9 0.0102(5) 0.0149(5) 0.0152(5) -0.0033(4) -0.0011(4) 0.0016(4)
Br1 0.0161(3) 0.0194(3) 0.0226(4) 0.0027(3) 0.0020(3) 0.0052(3)
Br2 0.0205(4) 0.0199(4) 0.0313(4) -0.0018(3) -0.0033(3) -0.0059(3)
Br3 0.0163(3) 0.0283(4) 0.0240(4) -0.0050(3) 0.0093(3) -0.0001(3)
Br4 0.0193(4) 0.0333(4) 0.0190(3) 0.0051(3) 0.0060(3) -0.0002(3)
F4 0.0099(19) 0.021(2) 0.017(2) -0.0039(16) 0.0047(15) -0.0002(16)
Br5 0.0274(4) 0.0254(4) 0.0157(3) -0.0052(3) -0.0037(3) 0.0083(3)
F5 0.017(2) 0.034(2) 0.0136(19) -0.0022(18) 0.0040(16) -0.0009(19)
Br6 0.0185(4) 0.0770(7) 0.0451(5) 0.0231(5) -0.0068(4) -0.0122(5)

loop_
_atom_type_symbol
_atom_type_description
_atom_type_scat_dispersion_real
_atom_type_scat_dispersion_imag
_atom_type_scat_source
C C 0.0033 0.0016 'International Tables Vol C Tables 4.2.6.8 and 6.1.1.4'
H H 0.0000 0.0000 'International Tables Vol C Tables 4.2.6.8 and 6.1.1.4'
F F 0.0171 0.0103 'International Tables Vol C Tables 4.2.6.8 and 6.1.1.4'
Fe Fe 0.3463 0.8444 'International Tables Vol C Tables 4.2.6.8 and 6.1.1.4'
Br Br -0.2901 2.4595 'International Tables Vol C Tables 4.2.6.8 and 6.1.1.4'

loop_
_geom_angle_atom_site_label_1
_geom_angle_atom_site_label_2
_geom_angle_atom_site_label_3
_geom_angle
_geom_angle_site_symmetry_1
_geom_angle_site_symmetry_3
_geom_angle_publ_flag
C68 C7 C50 108.3(6) . . ?
C68 C7 Fe6 69.2(4) . . ?
C50 C7 Fe6 69.6(4) . . ?
C31 C8 C64 108.0(6) . . ?
C31 C8 Fe8 69.9(4) . . ?
C64 C8 Fe8 69.8(4) . . ?
C64 C9 C25 106.6(7) . . ?
C64 C9 Fe8 70.1(4) . . ?
C25 C9 Fe8 68.6(4) . . ?
F5 C10 C20 118.1(6) . . ?
F5 C10 C47 118.9(6) . . ?
C20 C10 C47 123.0(6) . . ?
C19 C11 C52 107.7(6) . . ?
C19 C11 C17 127.0(6) . . ?
C52 C11 C17 125.3(6) . . ?
C19 C11 Fe8 69.2(4) . . ?
C52 C11 Fe8 69.2(4) . . ?
C17 C11 Fe8 127.6(4) . . ?
C30 C12 C32 109.3(6) . . ?
C30 C12 Br1 125.4(5) . . ?
C32 C12 Br1 125.3(5) . . ?
C30 C12 Fe6 70.9(4) . . ?
C32 C12 Fe6 70.5(4) . . ?
Br1 C12 Fe6 126.3(4) . . ?
F3 C13 C15 117.6(6) . . ?
F3 C13 C39 119.3(6) . . ?
C15 C13 C39 123.1(6) . . ?
F1 C14 C17 117.4(6) . . ?
F1 C14 C39 117.2(6) . . ?
C17 C14 C39 125.4(6) . . ?
C33 C15 C13 118.1(6) . . ?
C33 C15 Br4 121.7(5) . . ?
C13 C15 Br4 120.2(5) . . ?
C18 C16 C60 108.6(6) . . ?
C18 C16 Fe9 70.4(4) . . ?
C60 C16 Fe9 69.6(4) . . ?
C33 C17 C14 115.1(6) . . ?
C33 C17 C11 123.3(6) . . ?
C14 C17 C11 121.6(6) . . ?
C16 C18 C44 108.4(7) . . ?
C16 C18 Fe9 69.5(4) . . ?
C44 C18 Fe9 69.4(4) . . ?
C36 C19 C11 107.6(6) . . ?
C36 C19 Fe8 69.2(4) . . ?
C11 C19 Fe8 69.8(4) . . ?
C24 C20 C10 118.4(6) . . ?
C24 C20 Br3 120.7(5) . . ?
C10 C20 Br3 120.9(5) . . ?
F4 C21 C47 117.7(6) . . ?
F4 C21 C43 117.2(6) . . ?
C47 C21 C43 125.0(6) . . ?
C57 C22 C30 108.7(6) . . ?
C57 C22 Fe6 70.4(4) . . ?
C30 C22 Fe6 70.1(4) . . ?
C40 C23 C61 107.6(7) . . ?
C40 C23 Fe7 68.9(4) . . ?
C61 C23 Fe7 69.5(4) . . ?
F6 C24 C20 118.1(6) . . ?
F6 C24 C43 118.4(6) . . ?
C20 C24 C43 123.5(6) . . ?
C31 C25 C9 109.4(6) . . ?
C31 C25 Br5 124.1(6) . . ?
C9 C25 Br5 126.4(5) . . ?
C31 C25 Fe8 70.9(4) . . ?
C9 C25 Fe8 70.3(4) . . ?
Br5 C25 Fe8 129.4(4) . . ?
C45 C26 C70 108.7(6) . . ?
C45 C26 Fe7 69.9(4) . . ?
C70 C26 Fe7 69.0(4) . . ?
C56 C27 C46 109.8(7) . . ?
C56 C27 Br2 126.0(5) . . ?
C46 C27 Br2 124.1(6) . . ?
C56 C27 Fe9 70.6(4) . . ?
C46 C27 Fe9 70.3(4) . . ?
Br2 C27 Fe9 127.9(4) . . ?
C45 C29 C34 108.6(6) . . ?
C45 C29 Fe7 70.4(4) . . ?
C34 C29 Fe7 69.6(4) . . ?
C22 C30 C12 106.5(6) . . ?
C22 C30 Fe6 69.5(4) . . ?
C12 C30 Fe6 68.3(4) . . ?
C25 C31 C8 107.5(7) . . ?
C25 C31 Fe8 68.7(4) . . ?
C8 C31 Fe8 69.7(4) . . ?
C57 C32 C12 106.9(6) . . ?
C57 C32 Fe6 70.5(4) . . ?
C12 C32 Fe6 68.5(4) . . ?
F2 C33 C15 117.5(6) . . ?
F2 C33 C17 119.0(6) . . ?
C15 C33 C17 123.5(6) . . ?
C70 C34 C29 106.5(6) . . ?
C70 C34 C43 126.3(6) . . ?
C29 C34 C43 127.2(6) . . ?
C70 C34 Fe7 69.1(4) . . ?
C29 C34 Fe7 69.2(4) . . ?
C43 C34 Fe7 124.6(5) . . ?
C44 C35 C60 106.4(6) . . ?
C44 C35 C39 127.5(6) . . ?
C60 C35 C39 126.2(7) . . ?
C44 C35 Fe9 69.2(4) . . ?
C60 C35 Fe9 68.6(4) . . ?
C39 C35 Fe9 125.9(5) . . ?
C59 C36 C19 108.7(6) . . ?
C59 C36 Fe8 70.1(4) . . ?
C19 C36 Fe8 69.8(4) . . ?
C13 C39 C14 114.9(6) . . ?
C13 C39 C35 122.2(6) . . ?
C14 C39 C35 122.9(6) . . ?
C23 C40 C41 109.3(7) . . ?
C23 C40 Br6 123.9(6) . . ?
C41 C40 Br6 126.6(6) . . ?
C23 C40 Fe7 70.6(4) . . ?
C41 C40 Fe7 70.4(4) . . ?
Br6 C40 Fe7 129.1(4) . . ?
C69 C41 C40 106.2(7) . . ?
C69 C41 Fe7 69.3(4) . . ?
C40 C41 Fe7 68.7(4) . . ?
C48 C42 C68 107.3(6) . . ?
C48 C42 C47 125.1(6) . . ?
C68 C42 C47 127.7(6) . . ?
C48 C42 Fe6 69.4(4) . . ?
C68 C42 Fe6 69.0(4) . . ?
C47 C42 Fe6 126.8(5) . . ?
C24 C43 C21 114.5(6) . . ?
C24 C43 C34 123.7(6) . . ?
C21 C43 C34 121.8(6) . . ?
C18 C44 C35 108.3(7) . . ?
C18 C44 Fe9 69.8(4) . . ?
C35 C44 Fe9 69.9(4) . . ?
C26 C45 C29 107.8(6) . . ?
C26 C45 Fe7 70.0(4) . . ?
C29 C45 Fe7 69.1(4) . . ?
C27 C46 C55 107.1(7) . . ?
C27 C46 Fe9 68.9(4) . . ?
C55 C46 Fe9 70.2(4) . . ?
C10 C47 C21 115.6(6) . . ?
C10 C47 C42 121.5(6) . . ?
C21 C47 C42 122.8(6) . . ?
C50 C48 C42 108.4(6) . . ?
C50 C48 Fe6 70.2(4) . . ?
C42 C48 Fe6 69.9(4) . . ?
C48 C50 C7 108.2(6) . . ?
C48 C50 Fe6 69.6(4) . . ?
C7 C50 Fe6 69.9(4) . . ?
C59 C52 C11 107.7(6) . . ?
C59 C52 Fe8 69.6(4) . . ?
C11 C52 Fe8 69.7(4) . . ?
C67 C55 C46 107.4(7) . . ?
C67 C55 Fe9 69.3(4) . . ?
C46 C55 Fe9 69.0(4) . . ?
C67 C56 C27 106.3(7) . . ?
C67 C56 Fe9 69.6(4) . . ?
C27 C56 Fe9 68.6(4) . . ?
C32 C57 C22 108.6(6) . . ?
C32 C57 Fe6 69.4(4) . . ?
C22 C57 Fe6 69.3(4) . . ?
C36 C59 C52 108.4(6) . . ?
C36 C59 Fe8 69.3(4) . . ?
C52 C59 Fe8 69.6(4) . . ?
C16 C60 C35 108.4(6) . . ?
C16 C60 Fe9 69.8(4) . . ?
C35 C60 Fe9 70.0(4) . . ?
C69 C61 C23 107.5(7) . . ?
C69 C61 Fe7 69.6(4) . . ?
C23 C61 Fe7 69.8(4) . . ?
C9 C64 C8 108.5(6) . . ?
C9 C64 Fe8 69.5(4) . . ?
C8 C64 Fe8 69.5(4) . . ?
C56 C67 C55 109.4(7) . . ?
C56 C67 Fe9 69.9(4) . . ?
C55 C67 Fe9 70.1(4) . . ?
C7 C68 C42 107.9(6) . . ?
C7 C68 Fe6 70.5(4) . . ?
C42 C68 Fe6 69.9(4) . . ?
C61 C69 C41 109.3(7) . . ?
C61 C69 Fe7 69.9(4) . . ?
C41 C69 Fe7 70.0(4) . . ?
C26 C70 C34 108.4(6) . . ?
C26 C70 Fe7 70.6(4) . . ?
C34 C70 Fe7 69.8(4) . . ?
C12 Fe6 C68 137.7(3) . . ?
C12 Fe6 C32 41.0(3) . . ?
C68 Fe6 C32 110.8(3) . . ?
C12 Fe6 C22 68.0(3) . . ?
C68 Fe6 C22 141.5(3) . . ?
C32 Fe6 C22 68.2(3) . . ?
C12 Fe6 C48 112.9(3) . . ?
C68 Fe6 C48 68.7(3) . . ?
C32 Fe6 C48 142.4(3) . . ?
C22 Fe6 C48 136.5(3) . . ?
C12 Fe6 C30 40.8(3) . . ?
C68 Fe6 C30 177.9(3) . . ?
C32 Fe6 C30 69.0(3) . . ?
C22 Fe6 C30 40.5(3) . . ?
C48 Fe6 C30 110.2(3) . . ?
C12 Fe6 C42 111.0(3) . . ?
C68 Fe6 C42 41.1(3) . . ?
C32 Fe6 C42 113.1(3) . . ?
C22 Fe6 C42 176.9(3) . . ?
C48 Fe6 C42 40.8(3) . . ?
C30 Fe6 C42 136.9(3) . . ?
C12 Fe6 C50 141.5(3) . . ?
C68 Fe6 C50 68.3(3) . . ?
C32 Fe6 C50 177.0(3) . . ?
C22 Fe6 C50 110.6(3) . . ?
C48 Fe6 C50 40.3(3) . . ?
C30 Fe6 C50 112.1(3) . . ?
C42 Fe6 C50 68.2(3) . . ?
C12 Fe6 C57 67.8(3) . . ?
C68 Fe6 C57 113.1(3) . . ?
C32 Fe6 C57 40.2(3) . . ?
C22 Fe6 C57 40.4(3) . . ?
C48 Fe6 C57 176.7(3) . . ?
C30 Fe6 C57 68.1(3) . . ?
C42 Fe6 C57 142.4(3) . . ?
C50 Fe6 C57 137.2(3) . . ?
C12 Fe6 C7 177.7(3) . . ?
C68 Fe6 C7 40.4(3) . . ?
C32 Fe6 C7 137.1(3) . . ?
C22 Fe6 C7 112.9(3) . . ?
C48 Fe6 C7 68.0(3) . . ?
C30 Fe6 C7 141.2(3) . . ?
C42 Fe6 C7 68.2(3) . . ?
C50 Fe6 C7 40.5(3) . . ?
C57 Fe6 C7 111.4(3) . . ?
C40 Fe7 C69 68.0(3) . . ?
C40 Fe7 C70 122.1(3) . . ?
C69 Fe7 C70 160.8(3) . . ?
C40 Fe7 C61 68.3(3) . . ?
C69 Fe7 C61 40.5(3) . . ?
C70 Fe7 C61 124.4(3) . . ?
C40 Fe7 C29 162.8(3) . . ?
C69 Fe7 C29 106.0(3) . . ?
C70 Fe7 C29 68.7(3) . . ?
C61 Fe7 C29 118.4(3) . . ?
C40 Fe7 C23 40.5(3) . . ?
C69 Fe7 C23 68.1(3) . . ?
C70 Fe7 C23 108.2(3) . . ?
C61 Fe7 C23 40.7(3) . . ?
C29 Fe7 C23 154.1(3) . . ?
C40 Fe7 C41 40.9(3) . . ?
C69 Fe7 C41 40.6(3) . . ?
C70 Fe7 C41 157.4(3) . . ?
C61 Fe7 C41 68.8(3) . . ?
C29 Fe7 C41 124.2(3) . . ?
C23 Fe7 C41 68.7(3) . . ?
C40 Fe7 C34 155.6(3) . . ?
C69 Fe7 C34 122.9(3) . . ?
C70 Fe7 C34 41.1(3) . . ?
C61 Fe7 C34 105.0(3) . . ?
C29 Fe7 C34 41.2(3) . . ?
C23 Fe7 C34 119.3(3) . . ?
C41 Fe7 C34 160.5(3) . . ?
C40 Fe7 C45 127.2(3) . . ?
C69 Fe7 C45 120.5(3) . . ?
C70 Fe7 C45 68.3(3) . . ?
C61 Fe7 C45 154.2(3) . . ?
C29 Fe7 C45 40.6(3) . . ?
C23 Fe7 C45 164.2(3) . . ?
C41 Fe7 C45 108.3(3) . . ?
C34 Fe7 C45 68.9(3) . . ?
C40 Fe7 C26 110.6(3) . . ?
C69 Fe7 C26 156.4(3) . . ?
C70 Fe7 C26 40.5(3) . . ?
C61 Fe7 C26 162.8(3) . . ?
C29 Fe7 C26 67.9(3) . . ?
C23 Fe7 C26 127.3(3) . . ?
C41 Fe7 C26 122.5(3) . . ?
C34 Fe7 C26 68.6(3) . . ?
C45 Fe7 C26 40.1(3) . . ?
C25 Fe8 C36 153.2(3) . . ?
C25 Fe8 C9 41.1(3) . . ?
C36 Fe8 C9 163.4(3) . . ?
C25 Fe8 C19 119.5(3) . . ?
C36 Fe8 C19 40.9(3) . . ?
C9 Fe8 C19 154.8(3) . . ?
C25 Fe8 C8 68.0(3) . . ?
C36 Fe8 C8 106.3(3) . . ?
C9 Fe8 C8 68.6(3) . . ?
C19 Fe8 C8 125.1(3) . . ?
C25 Fe8 C52 128.1(3) . . ?
C36 Fe8 C52 68.7(3) . . ?
C9 Fe8 C52 108.4(3) . . ?
C19 Fe8 C52 69.1(3) . . ?
C8 Fe8 C52 153.5(3) . . ?
C25 Fe8 C59 165.5(3) . . ?
C36 Fe8 C59 40.5(3) . . ?
C9 Fe8 C59 126.8(3) . . ?
C19 Fe8 C59 68.7(3) . . ?
C8 Fe8 C59 118.5(3) . . ?
C52 Fe8 C59 40.8(3) . . ?
C25 Fe8 C31 40.4(3) . . ?
C36 Fe8 C31 118.3(3) . . ?
C9 Fe8 C31 68.8(3) . . ?
C19 Fe8 C31 106.9(3) . . ?
C8 Fe8 C31 40.4(3) . . ?
C52 Fe8 C31 165.2(3) . . ?
C59 Fe8 C31 152.5(3) . . ?
C25 Fe8 C64 68.1(3) . . ?
C36 Fe8 C64 125.6(3) . . ?
C9 Fe8 C64 40.4(3) . . ?
C19 Fe8 C64 162.9(3) . . ?
C8 Fe8 C64 40.7(3) . . ?
C52 Fe8 C64 119.8(3) . . ?
C59 Fe8 C64 107.7(3) . . ?
C31 Fe8 C64 68.2(3) . . ?
C25 Fe8 C11 108.8(3) . . ?
C36 Fe8 C11 68.8(3) . . ?
C9 Fe8 C11 120.5(3) . . ?
C19 Fe8 C11 41.0(3) . . ?
C8 Fe8 C11 163.5(3) . . ?
C52 Fe8 C11 41.1(3) . . ?
C59 Fe8 C11 68.7(3) . . ?
C31 Fe8 C11 126.7(3) . . ?
C64 Fe8 C11 154.8(3) . . ?
C27 Fe9 C60 115.5(3) . . ?
C27 Fe9 C46 40.9(3) . . ?
C60 Fe9 C46 107.1(3) . . ?
C27 Fe9 C16 146.5(3) . . ?
C60 Fe9 C16 40.6(3) . . ?
C46 Fe9 C16 113.5(3) . . ?
C27 Fe9 C67 67.8(3) . . ?
C60 Fe9 C67 169.5(3) . . ?
C46 Fe9 C67 68.4(4) . . ?
C16 Fe9 C67 131.3(3) . . ?
C27 Fe9 C44 133.5(3) . . ?
C60 Fe9 C44 68.8(3) . . ?
C46 Fe9 C44 171.7(3) . . ?
C16 Fe9 C44 68.4(3) . . ?
C67 Fe9 C44 116.9(3) . . ?
C27 Fe9 C56 40.8(3) . . ?
C60 Fe9 C56 148.2(3) . . ?
C46 Fe9 C56 69.2(3) . . ?
C16 Fe9 C56 170.8(3) . . ?
C67 Fe9 C56 40.5(3) . . ?
C44 Fe9 C56 110.2(3) . . ?
C27 Fe9 C18 172.8(3) . . ?
C60 Fe9 C18 68.1(3) . . ?
C46 Fe9 C18 145.4(3) . . ?
C16 Fe9 C18 40.1(3) . . ?
C67 Fe9 C18 109.8(3) . . ?
C44 Fe9 C18 40.8(3) . . ?
C56 Fe9 C18 133.1(3) . . ?
C27 Fe9 C55 68.3(3) . . ?
C60 Fe9 C55 129.9(3) . . ?
C46 Fe9 C55 40.8(3) . . ?
C16 Fe9 C55 107.2(3) . . ?
C67 Fe9 C55 40.6(3) . . ?
C44 Fe9 C55 147.3(3) . . ?
C56 Fe9 C55 68.8(3) . . ?
C18 Fe9 C55 114.7(3) . . ?
C27 Fe9 C35 109.5(3) . . ?
C60 Fe9 C35 41.4(3) . . ?
C46 Fe9 C35 131.3(3) . . ?
C16 Fe9 C35 69.1(3) . . ?
C67 Fe9 C35 148.5(3) . . ?
C44 Fe9 C35 40.9(3) . . ?
C56 Fe9 C35 116.3(3) . . ?
C18 Fe9 C35 68.8(3) . . ?
C55 Fe9 C35 170.1(3) . . ?

loop_
_geom_bond_atom_site_label_1
_geom_bond_atom_site_label_2
_geom_bond_distance
_geom_bond_site_symmetry_2
_geom_bond_publ_flag
F1 C14 1.344(7) . ?
F2 C33 1.347(7) . ?
F3 C13 1.341(7) . ?
C7 C68 1.410(9) . ?
C7 C50 1.418(10) . ?
C7 Fe6 2.051(7) . ?
C8 C31 1.412(10) . ?
C8 C64 1.421(11) . ?
C8 Fe8 2.042(7) . ?
C9 C64 1.412(10) . ?
C9 C25 1.423(10) . ?
C9 Fe8 2.039(7) . ?
C10 F5 1.347(8) . ?
C10 C20 1.377(9) . ?
C10 C47 1.390(9) . ?
C11 C19 1.434(9) . ?
C11 C52 1.436(9) . ?
C11 C17 1.483(9) . ?
C11 Fe8 2.050(6) . ?
C12 C30 1.415(9) . ?
C12 C32 1.417(9) . ?
C12 Br1 1.894(7) . ?
C12 Fe6 2.010(7) . ?
C13 C15 1.382(9) . ?
C13 C39 1.390(10) . ?
C14 C17 1.390(9) . ?
C14 C39 1.399(9) . ?
C15 C33 1.376(9) . ?
C15 Br4 1.869(7) . ?
C16 C18 1.399(11) . ?
C16 C60 1.410(10) . ?
C16 Fe9 2.032(7) . ?
C17 C33 1.385(9) . ?
C18 C44 1.424(10) . ?
C18 Fe9 2.044(7) . ?
C19 C36 1.425(9) . ?
C19 Fe8 2.041(7) . ?
C20 C24 1.372(10) . ?
C20 Br3 1.879(7) . ?
C21 F4 1.343(7) . ?
C21 C47 1.391(9) . ?
C21 C43 1.404(9) . ?
C22 C57 1.410(11) . ?
C22 C30 1.411(10) . ?
C22 Fe6 2.037(7) . ?
C23 C40 1.399(10) . ?
C23 C61 1.412(10) . ?
C23 Fe7 2.034(7) . ?
C24 F6 1.348(7) . ?
C24 C43 1.399(9) . ?
C25 C31 1.402(10) . ?
C25 Br5 1.880(7) . ?
C25 Fe8 2.016(7) . ?
C26 C45 1.406(11) . ?
C26 C70 1.410(10) . ?
C26 Fe7 2.049(7) . ?
C27 C56 1.411(10) . ?
C27 C46 1.412(9) . ?
C27 Br2 1.894(7) . ?
C27 Fe9 2.013(7) . ?
C29 C45 1.415(10) . ?
C29 C34 1.431(10) . ?
C29 Fe7 2.031(6) . ?
C30 Fe6 2.044(7) . ?
C31 Fe8 2.044(7) . ?
C32 C57 1.404(10) . ?
C32 Fe6 2.037(7) . ?
C34 C70 1.428(9) . ?
C34 C43 1.476(9) . ?
C34 Fe7 2.038(7) . ?
C35 C44 1.429(10) . ?
C35 C60 1.441(9) . ?
C35 C39 1.472(9) . ?
C35 Fe9 2.047(7) . ?
C36 C59 1.412(10) . ?
C36 Fe8 2.033(7) . ?
C40 C41 1.416(10) . ?
C40 Br6 1.882(7) . ?
C40 Fe7 2.013(7) . ?
C41 C69 1.410(11) . ?
C41 Fe7 2.035(7) . ?
C42 C48 1.423(9) . ?
C42 C68 1.433(9) . ?
C42 C47 1.479(9) . ?
C42 Fe6 2.046(6) . ?
C44 Fe9 2.038(7) . ?
C45 Fe7 2.049(7) . ?
C46 C55 1.421(11) . ?
C46 Fe9 2.032(7) . ?
C48 C50 1.408(9) . ?
C48 Fe6 2.040(6) . ?
C50 Fe6 2.048(7) . ?
C52 C59 1.425(9) . ?
C52 Fe8 2.043(7) . ?
C55 C67 1.417(12) . ?
C55 Fe9 2.047(7) . ?
C56 C67 1.410(10) . ?
C56 Fe9 2.039(7) . ?
C57 Fe6 2.051(7) . ?
C59 Fe8 2.043(6) . ?
C60 Fe9 2.029(7) . ?
C61 C69 1.404(11) . ?
C61 Fe7 2.031(7) . ?
C64 Fe8 2.046(7) . ?
C67 Fe9 2.036(7) . ?
C68 Fe6 2.035(7) . ?
C69 Fe7 2.026(7) . ?
C70 Fe7 2.029(7) . ?
